data_7229325
loop_
_publ_author_name
'Gao, Lingling'
'Zhao, Qian-Nan'
'Li, Miao-Miao'
'Liming, Fan'
'Niu, Xiao-Yan'
'wang, xiaoqing'
'Hu, Tuoping'

_publ_section_title
;
 Magnetic Properties and Luminescence Sensing of Five Coordination
 Polymers Based on a Rigid Terphenyl-tetracarboxylic Acid
;
_journal_name_full CrystEngComm
_journal_paper_doi 10.1039/C7CE01510K
_journal_year 2017
_chemical_formula_moiety 'C25 H19 N4 O4 Zn'
_chemical_formula_sum 'C25 H19 N4 O4 Zn'
_chemical_formula_weight 504.81
_chemical_name_systematic
;
 ? 
;
_space_group_crystal_system monoclinic
_space_group_IT_number 14
_space_group_name_Hall '-P 2yn'
_space_group_name_H-M_alt 'P 1 21/n 1'
_symmetry_space_group_name_Hall '-P 2yn'
_symmetry_space_group_name_H-M 'P 1 21/n 1'
_atom_sites_solution_hydrogens geom
_atom_sites_solution_primary iterative
_atom_sites_solution_secondary difmap
_audit_creation_date 2016-09-23
_audit_creation_method
;
Olex2 1.2
(compiled 2016.09.09 svn.r3337 for OlexSys, GUI svn.r5227)
;
_audit_update_record
;
2017-03-28 deposited with the CCDC.
2017-10-13 downloaded from the CCDC.
;
_cell_angle_alpha 90.00
_cell_angle_beta 96.060(4)
_cell_angle_gamma 90.00
_cell_formula_units_Z 4
_cell_length_a 7.3387(4)
_cell_length_b 13.9241(8)
_cell_length_c 22.3669(12)
_cell_measurement_reflns_used 2256
_cell_measurement_temperature 296(2)
_cell_measurement_theta_max 21.266
_cell_measurement_theta_min 2.926
_cell_volume 2272.8(2)
_computing_cell_refinement 'SAINT V8.30C (?, 2016)'
_computing_data_reduction 'SAINT V8.30C (?, 2016)'
_computing_molecular_graphics 'Olex2 (Dolomanov et al., 2009)'
_computing_publication_material 'Olex2 (Dolomanov et al., 2009)'
_computing_structure_refinement 'XL (Sheldrick, 2008)'
_computing_structure_solution
;
Superflip (Palatinus & Chapuis, 2007;Palatinus & van der Lee, 2008;
Palatinus et al., 2012)
;
_diffrn_ambient_temperature 296.15
_diffrn_measured_fraction_theta_full 0.991
_diffrn_measured_fraction_theta_max 0.991
_diffrn_measurement_device_type 'Bruker APEX-II CCD'
_diffrn_measurement_method '\f and \w scans'
_diffrn_radiation_monochromator graphite
_diffrn_radiation_type MoK\a
_diffrn_radiation_wavelength 0.71073
_diffrn_reflns_av_R_equivalents 0.0630
_diffrn_reflns_av_unetI/netI 0.0809
_diffrn_reflns_limit_h_max 9
_diffrn_reflns_limit_h_min -9
_diffrn_reflns_limit_k_max 17
_diffrn_reflns_limit_k_min -18
_diffrn_reflns_limit_l_max 29
_diffrn_reflns_limit_l_min -25
_diffrn_reflns_number 15544
_diffrn_reflns_theta_full 27.52
_diffrn_reflns_theta_max 27.52
_diffrn_reflns_theta_min 2.92
_diffrn_source 'fine-focus sealed tube'
_diffrn_standards_number 0
_exptl_absorpt_coefficient_mu 1.121
_exptl_absorpt_correction_type none
_exptl_crystal_colour colorless
_exptl_crystal_density_diffrn 1.475
_exptl_crystal_density_method 'not measured'
_exptl_crystal_description block
_exptl_crystal_F_000 1036
_exptl_crystal_size_max 0.32
_exptl_crystal_size_mid 0.29
_exptl_crystal_size_min 0.26
_refine_diff_density_max 0.419
_refine_diff_density_min -0.619
_refine_diff_density_rms 0.072
_refine_ls_extinction_method none
_refine_ls_goodness_of_fit_ref 1.006
_refine_ls_hydrogen_treatment constr
_refine_ls_matrix_type full
_refine_ls_number_parameters 307
_refine_ls_number_reflns 5213
_refine_ls_number_restraints 0
_refine_ls_restrained_S_all 1.006
_refine_ls_R_factor_all 0.0964
_refine_ls_R_factor_gt 0.0452
_refine_ls_shift/su_max 0.000
_refine_ls_shift/su_mean 0.000
_refine_ls_structure_factor_coef Fsqd
_refine_ls_weighting_details 'calc w=1/[\s^2^(Fo^2^)+(0.0340P)^2^+0.0000P] where P=(Fo^2^+2Fc^2^)/3'
_refine_ls_weighting_scheme calc
_refine_ls_wR_factor_gt 0.0781
_refine_ls_wR_factor_ref 0.0927
_reflns_number_gt 3242
_reflns_number_total 5213
_reflns_threshold_expression >2sigma(I)
_cod_data_source_file c7ce01510k2.cif
_cod_data_source_block p
_cod_database_code 7229325
_olex2_refinement_description
;
1. Fixed Uiso
 At 1.2 times of:
  All C(H) groups, All C(H,H) groups
2.a Secondary CH2 refined with riding coordinates:
 C15(H15a,H15b), C22(H22a,H22b)
2.b Aromatic/amide H refined with riding coordinates:
 C14(H14), C5(H5), C19(H19), C3(H3), C20(H20), C8(H8), C24(H24), C13(H13),
 C23(H23), C18(H18), C10(H10), C25(H25), C7(H7), C12(H12), C17(H17)
;
_olex2_submission_special_instructions 'No special instructions were received'

loop_
_space_group_symop_id
_space_group_symop_operation_xyz
1 'x, y, z'
2 '-x+1/2, y+1/2, -z+1/2'
3 '-x, -y, -z'
4 'x-1/2, -y-1/2, z-1/2'

loop_
_atom_site_label
_atom_site_type_symbol
_atom_site_fract_x
_atom_site_fract_y
_atom_site_fract_z
_atom_site_U_iso_or_equiv
_atom_site_adp_type
_atom_site_occupancy
_atom_site_calc_flag
_atom_site_refinement_flags_posn
Zn1 Zn 0.27464(4) 0.64131(2) 0.239567(15) 0.02879(11) Uani 1 d .
O1 O 0.1267(3) 0.53915(15) 0.20249(9) 0.0446(6) Uani 1 d .
O3 O 0.1510(3) 0.73599(14) 0.28565(9) 0.0393(5) Uani 1 d .
N4 N 0.9417(3) 0.22679(17) 0.40383(11) 0.0338(6) Uani 1 d .
C14 C 0.7495(5) 0.5994(2) 0.35607(17) 0.0574(11) Uani 1 d .
H14 H 0.8615 0.6190 0.3756 0.069 Uiso 1 calc R
O4 O -0.4603(3) 0.25792(16) 0.29678(9) 0.0460(6) Uani 1 d .
N2 N 0.4825(3) 0.59907(17) 0.29934(11) 0.0318(6) Uani 1 d .
N1 N 0.3794(3) 0.69637(17) 0.16713(11) 0.0333(6) Uani 1 d .
O2 O 0.0872(3) 0.46629(18) 0.28846(10) 0.0586(7) Uani 1 d .
N3 N 0.6747(3) 0.50942(17) 0.35675(10) 0.0326(6) Uani 1 d .
C5 C -0.4698(4) 0.3756(2) 0.15240(13) 0.0357(8) Uani 1 d .
H5 H -0.5848 0.3556 0.1356 0.043 Uiso 1 calc R
C21 C 0.7677(4) 0.3178(2) 0.47430(14) 0.0368(8) Uani 1 d .
C19 C 0.7627(5) 0.3840(3) 0.57384(17) 0.0634(12) Uani 1 d .
H19 H 0.7671 0.3747 0.6151 0.076 Uiso 1 calc R
C3 C -0.2358(4) 0.37815(18) 0.23505(13) 0.0296(7) Uani 1 d .
H3 H -0.1907 0.3579 0.2734 0.036 Uiso 1 calc R
C9 C -0.4368(5) 0.4686(2) 0.05807(14) 0.0389(8) Uani 1 d .
C20 C 0.7714(5) 0.3065(3) 0.53589(15) 0.0556(10) Uani 1 d .
H20 H 0.7801 0.2449 0.5521 0.067 Uiso 1 calc R
C8 C -0.3215(5) 0.4711(2) 0.01292(15) 0.0480(9) Uani 1 d .
H8 H -0.2003 0.4516 0.0213 0.058 Uiso 1 calc R
C15 C 0.7595(4) 0.4229(2) 0.38328(12) 0.0341(7) Uani 1 d .
H15A H 0.8867 0.4220 0.3751 0.041 Uiso 1 calc R
H15B H 0.6998 0.3678 0.3631 0.041 Uiso 1 calc R
C24 C 1.1146(4) 0.2535(2) 0.42581(15) 0.0463(9) Uani 1 d .
H24 H 1.1504 0.2794 0.4636 0.056 Uiso 1 calc R
C13 C 0.6285(4) 0.6538(2) 0.32137(16) 0.0552(10) Uani 1 d .
H13 H 0.6425 0.7189 0.3137 0.066 Uiso 1 calc R
C6 C -0.3670(4) 0.4362(2) 0.11969(13) 0.0369(8) Uani 1 d .
C4 C -0.4046(4) 0.34429(19) 0.20970(12) 0.0280(7) Uani 1 d .
C23 C 0.9529(4) 0.1929(2) 0.34854(13) 0.0313(7) Uani 1 d .
H23 H 0.8530 0.1694 0.3238 0.038 Uiso 1 calc R
C16 C 0.7537(4) 0.4106(2) 0.45023(13) 0.0318(7) Uani 1 d .
C22 C 0.7770(4) 0.2302(2) 0.43544(15) 0.0433(9) Uani 1 d .
H22A H 0.7735 0.1734 0.4604 0.052 Uiso 1 calc R
H22B H 0.6699 0.2289 0.4061 0.052 Uiso 1 calc R
C18 C 0.7477(5) 0.4735(3) 0.55057(16) 0.0566(10) Uani 1 d .
H18 H 0.7402 0.5261 0.5758 0.068 Uiso 1 calc R
C10 C -0.6164(5) 0.4979(2) 0.04479(14) 0.0460(9) Uani 1 d .
H10 H -0.6960 0.4969 0.0745 0.055 Uiso 1 calc R
C25 C 1.2239(4) 0.2352(2) 0.38216(15) 0.0466(9) Uani 1 d .
H25 H 1.3493 0.2469 0.3849 0.056 Uiso 1 calc R
C7 C -0.1994(4) 0.4683(2) 0.14662(13) 0.0387(8) Uani 1 d .
H7 H -0.1293 0.5089 0.1253 0.046 Uiso 1 calc R
C12 C 0.5149(4) 0.5127(2) 0.32167(12) 0.0268(7) Uani 1 d .
H12 H 0.4370 0.4604 0.3141 0.032 Uiso 1 calc R
C11 C -0.5112(4) 0.2746(2) 0.24355(14) 0.0310(7) Uani 1 d .
C17 C 0.7435(4) 0.4870(2) 0.48888(15) 0.0450(9) Uani 1 d .
H17 H 0.7335 0.5489 0.4733 0.054 Uiso 1 calc R
C2 C -0.1334(4) 0.4412(2) 0.20458(13) 0.0291(7) Uani 1 d .
C1 C 0.0411(4) 0.4839(2) 0.23551(15) 0.0353(8) Uani 1 d .

loop_
_atom_site_aniso_label
_atom_site_aniso_U_11
_atom_site_aniso_U_22
_atom_site_aniso_U_33
_atom_site_aniso_U_23
_atom_site_aniso_U_13
_atom_site_aniso_U_12
Zn1 0.02675(18) 0.03136(19) 0.0278(2) 0.00264(17) 0.00085(13) -0.00029(16)
O1 0.0461(13) 0.0470(14) 0.0406(14) 0.0014(11) 0.0038(11) -0.0200(11)
O3 0.0334(11) 0.0474(14) 0.0355(13) -0.0016(10) -0.0041(10) 0.0144(10)
N4 0.0337(14) 0.0374(15) 0.0317(16) 0.0007(12) 0.0091(12) 0.0091(11)
C14 0.040(2) 0.050(2) 0.076(3) 0.021(2) -0.0233(19) -0.0159(17)
O4 0.0439(13) 0.0645(16) 0.0279(13) 0.0115(11) -0.0036(10) -0.0183(11)
N2 0.0275(13) 0.0325(14) 0.0346(15) 0.0062(12) -0.0002(11) 0.0002(11)
N1 0.0288(14) 0.0375(15) 0.0338(15) 0.0024(12) 0.0042(12) -0.0028(11)
O2 0.0463(14) 0.088(2) 0.0377(15) 0.0121(13) -0.0127(12) -0.0254(13)
N3 0.0310(13) 0.0343(15) 0.0315(15) 0.0071(12) -0.0021(11) 0.0023(11)
C5 0.0375(17) 0.0369(19) 0.0304(18) -0.0004(14) -0.0066(14) -0.0071(13)
C21 0.0326(17) 0.051(2) 0.0281(18) 0.0066(16) 0.0092(14) 0.0135(15)
C19 0.057(2) 0.109(4) 0.025(2) 0.002(2) 0.0079(18) 0.021(2)
C3 0.0325(16) 0.0321(18) 0.0234(16) -0.0030(13) -0.0004(13) -0.0006(13)
C9 0.054(2) 0.0322(18) 0.0281(19) 0.0071(14) -0.0097(16) -0.0126(15)
C20 0.059(2) 0.074(3) 0.036(2) 0.018(2) 0.0133(18) 0.022(2)
C8 0.052(2) 0.050(2) 0.039(2) 0.0111(17) -0.0122(18) -0.0104(17)
C15 0.0409(18) 0.0363(18) 0.0251(17) 0.0076(14) 0.0035(14) 0.0124(14)
C24 0.0386(19) 0.064(2) 0.036(2) -0.0178(17) 0.0009(16) 0.0021(17)
C13 0.046(2) 0.040(2) 0.074(3) 0.0198(19) -0.0191(19) -0.0143(16)
C6 0.0473(19) 0.0336(18) 0.0270(18) 0.0047(14) -0.0094(15) -0.0088(15)
C4 0.0346(16) 0.0240(17) 0.0249(16) -0.0033(13) 0.0005(13) -0.0022(12)
C23 0.0319(17) 0.0326(18) 0.0288(18) 0.0019(14) 0.0008(14) 0.0038(13)
C16 0.0253(15) 0.044(2) 0.0264(17) -0.0012(15) 0.0032(13) 0.0086(13)
C22 0.0438(19) 0.043(2) 0.046(2) 0.0150(17) 0.0214(16) 0.0116(15)
C18 0.050(2) 0.084(3) 0.037(2) -0.017(2) 0.0102(18) 0.011(2)
C10 0.052(2) 0.050(2) 0.034(2) 0.0053(17) -0.0030(17) -0.0117(17)
C25 0.0297(17) 0.064(2) 0.045(2) -0.0158(18) -0.0013(16) 0.0008(16)
C7 0.048(2) 0.0350(19) 0.0322(19) 0.0072(15) 0.0007(15) -0.0105(15)
C12 0.0265(15) 0.0290(17) 0.0249(16) 0.0013(13) 0.0027(13) 0.0003(12)
C11 0.0267(15) 0.0326(18) 0.0340(19) -0.0020(15) 0.0049(14) -0.0031(13)
C17 0.046(2) 0.050(2) 0.040(2) -0.0019(18) 0.0053(17) 0.0106(16)
C2 0.0351(16) 0.0271(17) 0.0246(17) 0.0001(13) 0.0005(13) -0.0035(13)
C1 0.0328(17) 0.0359(19) 0.037(2) -0.0025(16) 0.0028(15) -0.0036(14)

loop_
_atom_type_symbol
_atom_type_description
_atom_type_scat_dispersion_real
_atom_type_scat_dispersion_imag
_atom_type_scat_source
C C 0.0033 0.0016 'International Tables Vol C Tables 4.2.6.8 and 6.1.1.4'
H H 0.0000 0.0000 'International Tables Vol C Tables 4.2.6.8 and 6.1.1.4'
N N 0.0061 0.0033 'International Tables Vol C Tables 4.2.6.8 and 6.1.1.4'
O O 0.0106 0.0060 'International Tables Vol C Tables 4.2.6.8 and 6.1.1.4'
Zn Zn 0.2839 1.4301 'International Tables Vol C Tables 4.2.6.8 and 6.1.1.4'

loop_
_geom_angle_atom_site_label_1
_geom_angle_atom_site_label_2
_geom_angle_atom_site_label_3
_geom_angle
_geom_angle_site_symmetry_1
_geom_angle_site_symmetry_3
O1 Zn1 O3 117.00(9) . .
O1 Zn1 N2 115.15(9) . .
O1 Zn1 N1 100.39(9) . .
O3 Zn1 N2 102.05(9) . .
O3 Zn1 N1 113.88(9) . .
N2 Zn1 N1 108.61(10) . .
C1 O1 Zn1 119.1(2) . .
C11 O3 Zn1 114.04(18) 2_455 .
C24 N4 C22 127.0(3) . .
C23 N4 C24 106.6(3) . .
C23 N4 C22 126.4(3) . .
C13 C14 N3 106.3(3) . .
C13 N2 Zn1 126.1(2) . .
C12 N2 Zn1 127.99(19) . .
C12 N2 C13 105.7(2) . .
C23 N1 Zn1 130.3(2) 2_655 .
C23 N1 C25 104.6(3) 2_655 2_655
C25 N1 Zn1 124.5(2) 2_655 .
C14 N3 C15 127.5(3) . .
C12 N3 C14 106.8(2) . .
C12 N3 C15 125.2(2) . .
C4 C5 C6 121.5(3) . .
C20 C21 C16 118.7(3) . .
C20 C21 C22 119.1(3) . .
C16 C21 C22 122.2(3) . .
C18 C19 C20 119.5(4) . .
C2 C3 C4 121.5(3) . .
C8 C9 C6 120.4(3) . .
C10 C9 C8 118.6(3) . .
C10 C9 C6 121.0(3) . .
C19 C20 C21 121.8(4) . .
C9 C8 C10 121.3(3) . 3_465
N3 C15 C16 116.2(2) . .
C25 C24 N4 106.8(3) . .
C14 C13 N2 109.7(3) . .
C5 C6 C9 121.2(3) . .
C7 C6 C5 118.2(3) . .
C7 C6 C9 120.6(3) . .
C5 C4 C11 121.4(2) . .
C3 C4 C5 118.4(3) . .
C3 C4 C11 120.2(3) . .
N1 C23 N4 112.6(3) 2_645 .
C21 C16 C15 118.4(3) . .
C17 C16 C21 118.5(3) . .
C17 C16 C15 123.0(3) . .
N4 C22 C21 113.3(3) . .
C19 C18 C17 120.0(4) . .
C9 C10 C8 120.2(3) . 3_465
C24 C25 N1 109.4(3) . 2_645
C6 C7 C2 121.7(3) . .
N2 C12 N3 111.4(2) . .
O3 C11 C4 116.6(3) 2_445 .
O4 C11 O3 124.1(3) . 2_445
O4 C11 C4 119.3(2) . .
C16 C17 C18 121.5(3) . .
C3 C2 C7 118.6(3) . .
C3 C2 C1 120.2(3) . .
C7 C2 C1 121.1(3) . .
O1 C1 C2 114.6(3) . .
O2 C1 O1 125.4(3) . .
O2 C1 C2 120.0(3) . .

loop_
_geom_bond_atom_site_label_1
_geom_bond_atom_site_label_2
_geom_bond_distance
_geom_bond_site_symmetry_2
Zn1 O1 1.924(2) .
Zn1 O3 1.955(2) .
Zn1 N2 2.007(2) .
Zn1 N1 2.017(2) .
O1 C1 1.277(3) .
O3 C11 1.276(3) 2_455
N4 C24 1.363(4) .
N4 C23 1.334(3) .
N4 C22 1.464(3) .
C14 N3 1.368(4) .
C14 C13 1.350(4) .
O4 C11 1.232(3) .
N2 C13 1.364(4) .
N2 C12 1.315(3) .
N1 C23 1.316(3) 2_655
N1 C25 1.381(4) 2_655
O2 C1 1.222(3) .
N3 C15 1.453(3) .
N3 C12 1.341(3) .
C5 C6 1.391(4) .
C5 C4 1.390(4) .
C21 C20 1.384(4) .
C21 C16 1.400(4) .
C21 C22 1.503(4) .
C19 C20 1.379(5) .
C19 C18 1.351(5) .
C3 C4 1.389(4) .
C3 C2 1.382(4) .
C9 C8 1.384(4) .
C9 C6 1.488(4) .
C9 C10 1.382(4) .
C8 C10 1.392(4) 3_465
C15 C16 1.512(4) .
C24 C25 1.352(4) .
C6 C7 1.385(4) .
C4 C11 1.500(4) .
C23 N1 1.316(3) 2_645
C16 C17 1.377(4) .
C18 C17 1.389(4) .
C10 C8 1.392(4) 3_465
C25 N1 1.381(4) 2_645
C7 C2 1.387(4) .
C11 O3 1.276(3) 2_445
C2 C1 1.511(4) .
